data_4135604
loop_
_publ_author_name
'Benz, Maximilian'
'Klap\"otke, Thomas M'
'Krumm, Burkhard'
'Lommel, Marcus'
'Stierstorfer, J\"org'

_publ_section_title
;
 Nitrocarbamoyl Azide O<sub>2</sub>NN(H)C(O)N<sub>3</sub>: A Stable but
 Highly Energetic Member of the Carbonyl Azide Family.
;
_journal_issue 3
_journal_name_full 'Journal of the American Chemical Society'
_journal_page_first 1323
_journal_page_last 1327
_journal_paper_doi 10.1021/jacs.0c12507
_journal_volume 143
_journal_year 2021
_chemical_formula_moiety 'C N5 O3, C H6 N3'
_chemical_formula_sum 'C2 H6 N8 O3'
_chemical_formula_weight 190.15
_chemical_name_common 'guanidinium nitro-carbonyl-azide'
_chemical_name_systematic 'guanidinium nitro-carbonyl-azide'
_space_group_IT_number 14
_space_group_name_Hall '-P 2ybc'
_space_group_name_H-M_alt 'P 1 21/c 1'
_symmetry_cell_setting monoclinic
_symmetry_Int_Tables_number 14
_symmetry_space_group_name_Hall '-P 2ybc'
_symmetry_space_group_name_H-M 'P 1 21/c 1'
_atom_sites_solution_hydrogens difmap
_atom_sites_solution_primary difmap
_audit_creation_date 2020-08-18
_audit_creation_method SHELXL-2018/3
_cell_angle_alpha 90
_cell_angle_beta 94.328(9)
_cell_angle_gamma 90
_cell_formula_units_Z 4
_cell_length_a 7.4975(9)
_cell_length_b 15.4884(16)
_cell_length_c 6.6145(8)
_cell_measurement_reflns_used 1179
_cell_measurement_temperature 113(2)
_cell_measurement_theta_max 28.7900
_cell_measurement_theta_min 2.6370
_cell_volume 765.91(15)
_computing_cell_refinement 'CrysAlisPro 1.171.40.82a (Rigaku OD, 2020)'
_computing_data_collection 'CrysAlisPro 1.171.40.82a (Rigaku OD, 2020)'
_computing_data_reduction 'CrysAlisPro 1.171.40.82a (Rigaku OD, 2020)'
_computing_molecular_graphics 'Diamond 2.1c, Crystal Impact GbR'
_computing_publication_material 'Encifer 1.5.1, CCDC 2014'
_computing_structure_refinement 'SHELXL-2018/3 (Sheldrick, 2018)'
_computing_structure_solution SIR-92
_diffrn_ambient_temperature 113(2)
_diffrn_detector 'CCD plate'
_diffrn_detector_area_resol_mean 15.9809
_diffrn_detector_type Sapphire3
_diffrn_measured_fraction_theta_full 1.000
_diffrn_measured_fraction_theta_max 1.000
_diffrn_measurement_details
;
List of Runs (angles in degrees, time in seconds):

  # Type    Start    End  Width  t~exp~   \w     \q     \k     \f   Frames
--------------------------------------------------------------------------
  1  \w    -89.00  37.00   1.00   40.00    --  -23.84   0.00  90.00  126
  2  \w    -95.00 -63.00   1.00   40.00    --  -23.84 178.00 -90.00   32
  3  \w    -20.00  41.00   1.00   40.00    --  -23.84  37.00 120.00   61
  4  \w    -93.00 -62.00   1.00   40.00    --  -23.84 178.00  90.00   31
  5  \w    -95.00 -69.00   1.00   40.00    --  -23.84-178.00   0.00   26
  6  \w    -80.00 -46.00   1.00   40.00    --  -23.84 131.00  36.24   34
  7  \w    -31.00  -5.00   1.00   40.00    --   24.63 128.00  99.98   26
  8  \w    -31.00  -5.00   1.00   40.00    --   24.63 132.00-143.63   26
  9  \w    -17.00  54.00   1.00   40.00    --   24.63 -99.00 -60.00   71
;
_diffrn_measurement_device 'four-circle diffractometer'
_diffrn_measurement_device_type 'Xcalibur, Sapphire3'
_diffrn_measurement_method '\w scans'
_diffrn_orient_matrix_UB_11 -0.0927128000
_diffrn_orient_matrix_UB_12 0.0087205000
_diffrn_orient_matrix_UB_13 0.0021833000
_diffrn_orient_matrix_UB_21 0.0194720000
_diffrn_orient_matrix_UB_22 0.0441846000
_diffrn_orient_matrix_UB_23 0.0195121000
_diffrn_orient_matrix_UB_31 -0.0056057000
_diffrn_orient_matrix_UB_32 0.0083104000
_diffrn_orient_matrix_UB_33 -0.1057002000
_diffrn_radiation_monochromator graphite
_diffrn_radiation_probe x-ray
_diffrn_radiation_type MoK\a
_diffrn_radiation_wavelength 0.71073
_diffrn_reflns_av_R_equivalents 0.0398
_diffrn_reflns_av_sigmaI/netI 0.0667
_diffrn_reflns_av_unetI/netI 0.0424
_diffrn_reflns_Laue_measured_fraction_full 1.000
_diffrn_reflns_Laue_measured_fraction_max 1.000
_diffrn_reflns_limit_h_max 9
_diffrn_reflns_limit_h_min -7
_diffrn_reflns_limit_k_max 19
_diffrn_reflns_limit_k_min -17
_diffrn_reflns_limit_l_max 8
_diffrn_reflns_limit_l_min -8
_diffrn_reflns_number 6154
_diffrn_reflns_point_group_measured_fraction_full 1.000
_diffrn_reflns_point_group_measured_fraction_max 1.000
_diffrn_reflns_theta_full 25.242
_diffrn_reflns_theta_max 26.367
_diffrn_reflns_theta_min 2.630
_diffrn_source 'fine-focus sealed X-ray tube'
_exptl_absorpt_coefficient_mu 0.147
_exptl_absorpt_correction_T_max 1.00000
_exptl_absorpt_correction_T_min 0.85343
_exptl_absorpt_correction_type multi-scan
_exptl_absorpt_process_details
;
CrysAlisPro 1.171.40.82a (Rigaku Oxford Diffraction, 2020)
Empirical absorption correction using spherical harmonics,
implemented in SCALE3 ABSPACK scaling algorithm.
;
_exptl_crystal_colour colorless
_exptl_crystal_density_diffrn 1.649
_exptl_crystal_description block
_exptl_crystal_F_000 392
_exptl_crystal_size_max 0.587
_exptl_crystal_size_mid 0.275
_exptl_crystal_size_min 0.177
_refine_diff_density_max 0.177
_refine_diff_density_min -0.206
_refine_diff_density_rms 0.047
_refine_ls_extinction_method none
_refine_ls_goodness_of_fit_ref 1.042
_refine_ls_hydrogen_treatment refall
_refine_ls_matrix_type full
_refine_ls_number_parameters 142
_refine_ls_number_reflns 1564
_refine_ls_number_restraints 0
_refine_ls_restrained_S_all 1.042
_refine_ls_R_factor_all 0.0557
_refine_ls_R_factor_gt 0.0379
_refine_ls_shift/su_max 0.000
_refine_ls_shift/su_mean 0.000
_refine_ls_structure_factor_coef Fsqd
_refine_ls_weighting_details 'w=1/[\s^2^(Fo^2^)+(0.0397P)^2^+0.0669P] where P=(Fo^2^+2Fc^2^)/3'
_refine_ls_weighting_scheme calc
_refine_ls_wR_factor_gt 0.0839
_refine_ls_wR_factor_ref 0.0923
_reflns_Friedel_coverage 0.000
_reflns_number_gt 1234
_reflns_number_total 1564
_reflns_threshold_expression 'I > 2\s(I)'
_cod_data_source_file ja0c12507_si_001.cif
_cod_data_source_block px298
_cod_original_sg_symbol_H-M 'P 21/c'
_cod_database_code 4135604
_shelx_space_group_comment
;
The symmetry employed for this shelxl refinement is uniquely defined
by the following loop, which should always be used as a source of
symmetry information in preference to the above space-group names.
They are only intended as comments.
;
_shelx_estimated_absorpt_t_min 0.919
_shelx_estimated_absorpt_t_max 0.974

loop_
_space_group_symop_operation_xyz
'x, y, z'
'-x, y+1/2, -z+1/2'
'-x, -y, -z'
'x, -y-1/2, z-1/2'

loop_
_atom_site_label
_atom_site_type_symbol
_atom_site_fract_x
_atom_site_fract_y
_atom_site_fract_z
_atom_site_U_iso_or_equiv
_atom_site_adp_type
_atom_site_occupancy
_atom_site_site_symmetry_order
_atom_site_calc_flag
_atom_site_refinement_flags_posn
_atom_site_refinement_flags_adp
_atom_site_refinement_flags_occupancy
_atom_site_disorder_assembly
_atom_site_disorder_group
O1 O 0.46529(15) 0.52534(8) 0.25893(17) 0.0244(3) Uani 1 1 d . . . . .
O2 O 0.22630(17) 0.43041(8) 0.04983(18) 0.0296(3) Uani 1 1 d . . . . .
O3 O 0.28092(17) 0.29322(8) 0.05350(19) 0.0327(3) Uani 1 1 d . . . . .
N7 N 0.3564(2) 0.70423(11) 0.2580(2) 0.0220(3) Uani 1 1 d . . . . .
N6 N 0.1314(2) 0.61396(11) 0.1339(2) 0.0233(4) Uani 1 1 d . . . . .
N1 N 0.72787(19) 0.44815(9) 0.3321(2) 0.0218(4) Uani 1 1 d . . . . .
N4 N 0.49328(18) 0.37655(9) 0.18639(19) 0.0210(3) Uani 1 1 d . . . . .
N2 N 0.78460(19) 0.51824(10) 0.4087(2) 0.0224(3) Uani 1 1 d . . . . .
N5 N 0.32749(19) 0.36848(9) 0.09512(19) 0.0218(3) Uani 1 1 d . . . . .
N8 N 0.0823(2) 0.76032(11) 0.1480(2) 0.0218(3) Uani 1 1 d . . . . .
N3 N 0.8449(2) 0.57818(11) 0.4795(2) 0.0321(4) Uani 1 1 d . . . . .
C2 C 0.1915(2) 0.69300(11) 0.1791(2) 0.0175(4) Uani 1 1 d . . . . .
C1 C 0.5446(2) 0.45660(11) 0.2529(2) 0.0186(4) Uani 1 1 d . . . . .
H8A H -0.020(3) 0.7516(13) 0.084(3) 0.034(6) Uiso 1 1 d . . . . .
H7A H 0.426(3) 0.6608(15) 0.278(3) 0.038(6) Uiso 1 1 d . . . . .
H7B H 0.406(3) 0.7573(15) 0.281(3) 0.036(6) Uiso 1 1 d . . . . .
H6A H 0.022(3) 0.6080(15) 0.076(3) 0.043(6) Uiso 1 1 d . . . . .
H8B H 0.124(3) 0.8123(15) 0.165(3) 0.039(6) Uiso 1 1 d . . . . .
H6B H 0.207(3) 0.5686(15) 0.144(3) 0.043(6) Uiso 1 1 d . . . . .

loop_
_atom_site_aniso_label
_atom_site_aniso_U_11
_atom_site_aniso_U_22
_atom_site_aniso_U_33
_atom_site_aniso_U_23
_atom_site_aniso_U_13
_atom_site_aniso_U_12
O1 0.0201(7) 0.0147(7) 0.0375(7) -0.0023(5) -0.0042(5) 0.0031(5)
O2 0.0221(7) 0.0188(7) 0.0457(8) 0.0003(5) -0.0124(5) 0.0048(6)
O3 0.0282(8) 0.0157(7) 0.0520(8) -0.0053(6) -0.0103(6) -0.0033(6)
N7 0.0196(9) 0.0127(8) 0.0330(8) -0.0010(6) -0.0028(6) -0.0001(7)
N6 0.0167(9) 0.0155(8) 0.0369(8) -0.0035(6) -0.0044(6) -0.0005(7)
N1 0.0188(8) 0.0155(8) 0.0299(8) -0.0030(6) -0.0055(6) -0.0002(6)
N4 0.0179(8) 0.0158(8) 0.0282(7) -0.0012(5) -0.0048(6) 0.0005(6)
N2 0.0167(8) 0.0223(9) 0.0274(8) 0.0004(6) -0.0030(6) 0.0013(7)
N5 0.0192(8) 0.0180(9) 0.0277(8) -0.0002(6) -0.0022(6) -0.0004(6)
N8 0.0217(9) 0.0150(9) 0.0279(8) -0.0009(6) -0.0037(6) 0.0003(7)
N3 0.0266(10) 0.0255(10) 0.0435(9) -0.0066(7) -0.0030(7) -0.0046(8)
C2 0.0179(9) 0.0158(9) 0.0187(8) 0.0000(6) 0.0016(6) -0.0006(7)
C1 0.0178(10) 0.0162(10) 0.0217(8) 0.0024(6) 0.0004(6) 0.0016(7)

loop_
_atom_type_symbol
_atom_type_description
_atom_type_scat_dispersion_real
_atom_type_scat_dispersion_imag
_atom_type_scat_source
C C 0.0033 0.0016 'International Tables Vol C Tables 4.2.6.8 and 6.1.1.4'
H H 0.0000 0.0000 'International Tables Vol C Tables 4.2.6.8 and 6.1.1.4'
N N 0.0061 0.0033 'International Tables Vol C Tables 4.2.6.8 and 6.1.1.4'
O O 0.0106 0.0060 'International Tables Vol C Tables 4.2.6.8 and 6.1.1.4'

loop_
_geom_angle_atom_site_label_1
_geom_angle_atom_site_label_2
_geom_angle_atom_site_label_3
_geom_angle
_geom_angle_site_symmetry_1
_geom_angle_site_symmetry_3
_geom_angle_publ_flag
C2 N7 H7A 120.3(15) . . ?
C2 N7 H7B 122.8(14) . . ?
H7A N7 H7B 117(2) . . ?
C2 N6 H6A 118.7(15) . . ?
C2 N6 H6B 120.1(14) . . ?
H6A N6 H6B 120(2) . . ?
N2 N1 C1 110.64(14) . . ?
N5 N4 C1 117.30(14) . . ?
N3 N2 N1 175.73(17) . . ?
O3 N5 O2 120.91(14) . . ?
O3 N5 N4 114.92(14) . . ?
O2 N5 N4 124.16(14) . . ?
C2 N8 H8A 118.0(14) . . ?
C2 N8 H8B 119.5(15) . . ?
H8A N8 H8B 121(2) . . ?
N7 C2 N6 120.16(17) . . ?
N7 C2 N8 120.36(17) . . ?
N6 C2 N8 119.46(17) . . ?
O1 C1 N4 132.66(16) . . ?
O1 C1 N1 121.41(15) . . ?
N4 C1 N1 105.90(14) . . ?

loop_
_geom_bond_atom_site_label_1
_geom_bond_atom_site_label_2
_geom_bond_distance
_geom_bond_site_symmetry_2
_geom_bond_publ_flag
O1 C1 1.222(2) . ?
O2 N5 1.2454(18) . ?
O3 N5 1.2417(18) . ?
N7 C2 1.317(2) . ?
N7 H7A 0.86(2) . ?
N7 H7B 0.91(2) . ?
N6 C2 1.331(2) . ?
N6 H6A 0.89(2) . ?
N6 H6B 0.90(2) . ?
N1 N2 1.2583(19) . ?
N1 C1 1.439(2) . ?
N4 N5 1.3461(19) . ?
N4 C1 1.361(2) . ?
N2 N3 1.120(2) . ?
N8 C2 1.332(2) . ?
N8 H8A 0.86(2) . ?
N8 H8B 0.87(2) . ?

loop_
_geom_contact_atom_site_label_1
_geom_contact_atom_site_label_2
_geom_contact_distance
_geom_contact_site_symmetry_1
_geom_contact_site_symmetry_2
_geom_contact_publ_flag
? ? ? ? ? ?

loop_
_geom_hbond_atom_site_label_D
_geom_hbond_atom_site_label_H
_geom_hbond_atom_site_label_A
_geom_hbond_distance_DH
_geom_hbond_distance_HA
_geom_hbond_distance_DA
_geom_hbond_angle_DHA
_geom_hbond_site_symmetry_A
? ? ? ? ? ? ? ?

loop_
_geom_torsion_atom_site_label_1
_geom_torsion_atom_site_label_2
_geom_torsion_atom_site_label_3
_geom_torsion_atom_site_label_4
_geom_torsion
_geom_torsion_site_symmetry_1
_geom_torsion_site_symmetry_2
_geom_torsion_site_symmetry_3
_geom_torsion_site_symmetry_4
_geom_torsion_publ_flag
C1 N4 N5 O3 -173.84(13) . . . . ?
C1 N4 N5 O2 7.6(2) . . . . ?
N5 N4 C1 O1 5.4(3) . . . . ?
N5 N4 C1 N1 -176.73(12) . . . . ?
N2 N1 C1 O1 2.0(2) . . . . ?
N2 N1 C1 N4 -176.13(12) . . . . ?
